data_4346035
loop_
_publ_author_name
'Adams, Richard D.'
'Pearl, Jr, William C'
'Wong, Yuen Onn'
'Hall, Michael B.'
'Walensky, Justin R.'

_publ_section_title
;
 Host-guest behavior of a heavy-atom heterocycle
 Re4(CO)16(\m-SbPh2)2(\m-H)2 obtained from a palladium-assisted ring
 opening dimerization of Re2(CO)8(\m-SbPh2)(\m-H).
;
_journal_issue 7
_journal_name_full 'Inorganic chemistry'
_journal_page_first 3536
_journal_page_last 3544
_journal_paper_doi 10.1021/acs.inorgchem.5b00080
_journal_volume 54
_journal_year 2015
_chemical_formula_sum 'C43 H25 O16 Pd0.5 Re4 Sb2'
_chemical_formula_weight 1839.13
_space_group_IT_number 43
_space_group_name_Hall 'F 2 -2d'
_space_group_name_H-M_alt 'F d d 2'
_symmetry_cell_setting orthorhombic
_symmetry_space_group_name_H-M 'F d d 2'
_atom_sites_solution_hydrogens geom
_atom_sites_solution_primary direct
_atom_sites_solution_secondary difmap
_audit_creation_method SHELXL-97
_cell_angle_alpha 90.00
_cell_angle_beta 90.00
_cell_angle_gamma 90.00
_cell_formula_units_Z 16
_cell_length_a 35.2421(15)
_cell_length_b 52.7954(19)
_cell_length_c 10.2274(4)
_cell_measurement_reflns_used 5280
_cell_measurement_temperature 100(2)
_cell_measurement_theta_max 22.90
_cell_measurement_theta_min 2.31
_cell_volume 19029.3(13)
_computing_cell_refinement 'SAINT+  V6.45 (Bruker, 2003)'
_computing_data_collection 'SMART V5.632 (Bruker, 2005)'
_computing_data_reduction 'SAINT+  V6.45'
_computing_molecular_graphics 'SHELXTL V6.1 (Sheldrick, 2000)'
_computing_publication_material 'SHELXTL V6.1'
_computing_structure_refinement 'SHELXL-97 (Sheldrick, 1997)'
_computing_structure_solution 'SHELXS-97 (Sheldrick, 1990)'
_diffrn_ambient_temperature 100(2)
_diffrn_measured_fraction_theta_full 1.000
_diffrn_measured_fraction_theta_max 1.000
_diffrn_measurement_device_type 'Bruker SMART APEX CCD diffractometer'
_diffrn_measurement_method 'omega scans'
_diffrn_radiation_monochromator graphite
_diffrn_radiation_source 'fine-focus sealed tube'
_diffrn_radiation_type MoK\a
_diffrn_radiation_wavelength 0.71073
_diffrn_reflns_av_R_equivalents 0.0841
_diffrn_reflns_av_sigmaI/netI 0.0583
_diffrn_reflns_limit_h_max 41
_diffrn_reflns_limit_h_min -41
_diffrn_reflns_limit_k_max 62
_diffrn_reflns_limit_k_min -62
_diffrn_reflns_limit_l_max 12
_diffrn_reflns_limit_l_min -12
_diffrn_reflns_number 51173
_diffrn_reflns_theta_full 25.03
_diffrn_reflns_theta_max 25.03
_diffrn_reflns_theta_min 1.39
_diffrn_standards_decay_% <1
_exptl_absorpt_coefficient_mu 11.506
_exptl_absorpt_correction_T_max 1.000
_exptl_absorpt_correction_T_min 0.853
_exptl_absorpt_correction_type multi-scan
_exptl_absorpt_process_details '(SADABS, Bruker, 1997)'
_exptl_crystal_colour orange
_exptl_crystal_density_diffrn 2.568
_exptl_crystal_density_method 'not measured'
_exptl_crystal_description block
_exptl_crystal_F_000 13376
_exptl_crystal_size_max 0.10
_exptl_crystal_size_mid 0.08
_exptl_crystal_size_min 0.06
_refine_diff_density_max 1.028
_refine_diff_density_min -0.797
_refine_diff_density_rms 0.170
_refine_ls_abs_structure_details 'Flack H D (1983), Acta Cryst. A39, 876-881'
_refine_ls_abs_structure_Flack 0.009(7)
_refine_ls_extinction_method none
_refine_ls_goodness_of_fit_ref 1.037
_refine_ls_hydrogen_treatment mixed
_refine_ls_matrix_type full
_refine_ls_number_parameters 566
_refine_ls_number_reflns 8393
_refine_ls_number_restraints 15
_refine_ls_restrained_S_all 1.036
_refine_ls_R_factor_all 0.0446
_refine_ls_R_factor_gt 0.0356
_refine_ls_shift/su_max 0.001
_refine_ls_shift/su_mean 0.000
_refine_ls_structure_factor_coef Fsqd
_refine_ls_weighting_details 'calc w=1/[\s^2^(Fo^2^)+(0.0235P)^2^+0.0000P] where P=(Fo^2^+2Fc^2^)/3'
_refine_ls_weighting_scheme calc
_refine_ls_wR_factor_gt 0.0660
_refine_ls_wR_factor_ref 0.0692
_reflns_number_gt 7447
_reflns_number_total 8393
_reflns_threshold_expression >2sigma(I)
_cod_data_source_file ic5b00080_si_002.cif
_cod_data_source_block 3
_cod_depositor_comments
;
The following automatic conversions were performed:

data item '_exptl_absorpt_correction_type' value 'Multi-Scan' was
changed to 'multi-scan' in accordance with the
/home/saulius/struct/COD-crude-data/automatic-downloads/DataCite-retrospective/ACS/depositions/lib/dictionaries/cif_core.dic
dictionary named 'cif_core.dic' version 2.4.2 last updated on
2011-04-26.

data item '_symmetry_cell_setting' value 'Orthorhombic' was changed
to 'orthorhombic' in accordance with the
/home/saulius/struct/COD-crude-data/automatic-downloads/DataCite-retrospective/ACS/depositions/lib/dictionaries/cif_core.dic
dictionary named 'cif_core.dic' version 2.4.2 last updated on
2011-04-26.

Automatic conversion script
Id: cif_fix_values 6909 2019-04-08 15:41:33Z antanas 
;
_cod_original_sg_symbol_H-M Fdd2
_cod_original_formula_sum 'C43 H25 O16 Pd0.50 Re4 Sb2'
_cod_database_code 4346035

loop_
_symmetry_equiv_pos_as_xyz
'x, y, z'
'-x, -y, z'
'x+1/4, -y+1/4, z+1/4'
'-x+1/4, y+1/4, z+1/4'
'x, y+1/2, z+1/2'
'-x, -y+1/2, z+1/2'
'x+1/4, -y+3/4, z+3/4'
'-x+1/4, y+3/4, z+3/4'
'x+1/2, y, z+1/2'
'-x+1/2, -y, z+1/2'
'x+3/4, -y+1/4, z+3/4'
'-x+3/4, y+1/4, z+3/4'
'x+1/2, y+1/2, z'
'-x+1/2, -y+1/2, z'
'x+3/4, -y+3/4, z+1/4'
'-x+3/4, y+3/4, z+1/4'

loop_
_atom_site_label
_atom_site_type_symbol
_atom_site_fract_x
_atom_site_fract_y
_atom_site_fract_z
_atom_site_U_iso_or_equiv
_atom_site_adp_type
_atom_site_occupancy
_atom_site_symmetry_multiplicity
_atom_site_calc_flag
_atom_site_refinement_flags
_atom_site_disorder_assembly
_atom_site_disorder_group
Pd1 Pd 0.14765(5) 0.09531(3) 0.08432(17) 0.0254(6) Uani 0.511(3) 1 d P . .
Re1 Re 0.204861(15) 0.131488(9) -0.00843(5) 0.03337(13) Uani 1 1 d . . .
Re2 Re 0.175814(15) 0.078379(9) -0.17236(5) 0.03254(13) Uani 1 1 d . . .
Re3 Re 0.121307(14) 0.056903(8) 0.27788(5) 0.02874(12) Uani 1 1 d . . .
Re4 Re 0.081608(13) 0.114237(8) 0.23826(4) 0.02504(11) Uani 1 1 d . . .
Sb1 Sb 0.13807(2) 0.144216(15) 0.12090(8) 0.0290(2) Uani 1 1 d . . .
Sb2 Sb 0.14804(3) 0.046722(15) 0.02544(8) 0.0345(2) Uani 1 1 d . . .
C11 C 0.2261(3) 0.1170(3) 0.1563(13) 0.037(3) Uani 1 1 d . . .
C12 C 0.2234(4) 0.1639(3) 0.0344(15) 0.052(4) Uani 1 1 d . . .
C13 C 0.2507(5) 0.1228(3) -0.1040(16) 0.057(4) Uani 1 1 d . . .
C14 C 0.1799(4) 0.1465(3) -0.1658(15) 0.049(4) Uani 1 1 d . . .
C21 C 0.2254(4) 0.0624(2) -0.1434(11) 0.035(3) Uani 1 1 d . . .
C22 C 0.1969(4) 0.0984(2) -0.3124(13) 0.042(4) Uani 1 1 d . . .
C23 C 0.1640(4) 0.0516(3) -0.2874(14) 0.044(3) Uani 1 1 d U . .
C24 C 0.1264(4) 0.0959(2) -0.1987(11) 0.038(3) Uani 1 1 d . . .
C31 C 0.1724(4) 0.0653(2) 0.3406(12) 0.035(3) Uani 1 1 d . . .
C32 C 0.1319(3) 0.0224(2) 0.3238(13) 0.035(3) Uani 1 1 d . . .
C33 C 0.1007(4) 0.0630(2) 0.4489(13) 0.032(3) Uani 1 1 d . . .
C34 C 0.0703(5) 0.0480(2) 0.2078(14) 0.047(4) Uani 1 1 d . . .
C41 C 0.1063(3) 0.1234(2) 0.4094(13) 0.032(3) Uani 1 1 d . . .
C42 C 0.0416(4) 0.0976(2) 0.3312(12) 0.030(3) Uani 1 1 d . . .
C43 C 0.0512(4) 0.1442(2) 0.2386(11) 0.035(3) Uani 1 1 d . . .
C44 C 0.0584(3) 0.1025(2) 0.0736(14) 0.033(3) Uani 1 1 d . . .
C45 C 0.1497(3) 0.1691(2) 0.2792(13) 0.035(3) Uani 1 1 d . . .
C46 C 0.1203(4) 0.1853(2) 0.3209(12) 0.036(3) Uani 1 1 d . . .
H46 H 0.0977 0.1867 0.2708 0.043 Uiso 1 1 calc R . .
C47 C 0.1243(4) 0.1991(2) 0.4331(14) 0.045(4) Uani 1 1 d . . .
H47 H 0.1043 0.2099 0.4609 0.054 Uiso 1 1 calc R . .
C48 C 0.1573(4) 0.1973(3) 0.5069(17) 0.065(5) Uani 1 1 d . . .
H48 H 0.1596 0.2066 0.5861 0.079 Uiso 1 1 calc R . .
C49 C 0.1861(4) 0.1824(2) 0.4653(16) 0.055(4) Uani 1 1 d . . .
H49 H 0.2088 0.1817 0.5151 0.066 Uiso 1 1 calc R . .
C50 C 0.1832(4) 0.1683(2) 0.3532(15) 0.048(4) Uani 1 1 d . . .
H50 H 0.2038 0.1580 0.3257 0.058 Uiso 1 1 calc R . .
C51 C 0.1105(3) 0.1719(2) -0.0006(12) 0.031(3) Uani 1 1 d U . .
C52 C 0.0770(5) 0.1654(3) -0.0684(15) 0.060(4) Uani 1 1 d . . .
H52 H 0.0659 0.1491 -0.0587 0.072 Uiso 1 1 calc R . .
C53 C 0.0610(5) 0.1834(3) -0.1493(17) 0.069(5) Uani 1 1 d . . .
H53 H 0.0383 0.1796 -0.1954 0.083 Uiso 1 1 calc R . .
C54 C 0.0779(4) 0.2071(3) -0.1638(17) 0.059(4) Uani 1 1 d . . .
H54 H 0.0667 0.2191 -0.2214 0.071 Uiso 1 1 calc R . .
C55 C 0.1095(4) 0.2135(3) -0.0986(15) 0.054(4) Uani 1 1 d . . .
H55 H 0.1203 0.2299 -0.1080 0.065 Uiso 1 1 calc R . .
C56 C 0.1262(4) 0.1954(2) -0.0159(13) 0.038(3) Uani 1 1 d . . .
H56 H 0.1488 0.1995 0.0300 0.045 Uiso 1 1 calc R . .
C57 C 0.1023(5) 0.0246(3) -0.0567(17) 0.065(2) Uani 1 1 d . B .
C58 C 0.0807(4) 0.0333(3) -0.1522(18) 0.065(2) Uani 1 1 d . . .
H58 H 0.0870 0.0459 -0.2150 0.078 Uiso 1 1 calc R A 1
C59A C 0.0433(9) 0.0188(5) -0.139(4) 0.065(2) Uani 0.50 1 d P B 1
H59A H 0.0210 0.0271 -0.1690 0.078 Uiso 0.50 1 calc PR B 1
C60A C 0.0389(10) -0.0046(6) -0.090(4) 0.065(2) Uani 0.50 1 d P B 1
H60A H 0.0174 -0.0144 -0.1139 0.078 Uiso 0.50 1 calc PR B 1
C61A C 0.0656(10) -0.0145(6) -0.006(4) 0.065(2) Uani 0.50 1 d P B 1
H61A H 0.0634 -0.0300 0.0411 0.078 Uiso 0.50 1 calc PR B 1
C59B C 0.0587(8) 0.0188(5) -0.256(4) 0.065(2) Uani 0.50 1 d P B 2
H59B H 0.0511 0.0248 -0.3393 0.078 Uiso 0.50 1 calc PR B 2
C60B C 0.0517(9) -0.0060(5) -0.201(4) 0.065(2) Uani 0.50 1 d P B 2
H60B H 0.0366 -0.0176 -0.2496 0.078 Uiso 0.50 1 calc PR B 2
C61B C 0.0660(11) -0.0134(6) -0.082(4) 0.065(2) Uani 0.50 1 d P B 2
H61B H 0.0572 -0.0290 -0.0478 0.078 Uiso 0.50 1 calc PR B 2
C62 C 0.0948(4) 0.0013(2) -0.0004(19) 0.065(2) Uani 1 1 d . . .
H62 H 0.1149 -0.0046 0.0534 0.078 Uiso 1 1 calc R B 1
C63 C 0.1887(4) 0.0166(2) 0.0379(13) 0.041(3) Uani 1 1 d . . .
C64 C 0.1884(4) -0.0029(2) -0.0572(13) 0.048(4) Uani 1 1 d . . .
H64 H 0.1703 -0.0026 -0.1260 0.058 Uiso 1 1 calc R . .
C65 C 0.2141(4) -0.0221(2) -0.0494(13) 0.048(4) Uani 1 1 d . . .
H65 H 0.2130 -0.0353 -0.1123 0.058 Uiso 1 1 calc R . .
C66 C 0.2421(4) -0.0231(3) 0.0477(13) 0.051(4) Uani 1 1 d . . .
H66 H 0.2602 -0.0364 0.0502 0.061 Uiso 1 1 calc R . .
C67 C 0.2424(4) -0.0042(3) 0.1378(14) 0.048(4) Uani 1 1 d . . .
H67 H 0.2609 -0.0046 0.2054 0.058 Uiso 1 1 calc R . .
C68 C 0.2163(4) 0.0158(3) 0.1344(14) 0.049(4) Uani 1 1 d . . .
H68 H 0.2175 0.0289 0.1981 0.059 Uiso 1 1 calc R . .
O11 O 0.2393(3) 0.10927(17) 0.2477(11) 0.056(3) Uani 1 1 d . . .
O12 O 0.2354(3) 0.18450(18) 0.0625(11) 0.059(3) Uani 1 1 d . . .
O13 O 0.2795(3) 0.11808(19) -0.1565(10) 0.057(3) Uani 1 1 d . . .
O14 O 0.1672(3) 0.15622(19) -0.2561(10) 0.064(3) Uani 1 1 d . . .
O21 O 0.2548(3) 0.05256(17) -0.1318(9) 0.048(3) Uani 1 1 d . . .
O22 O 0.2088(3) 0.10983(18) -0.4022(10) 0.057(3) Uani 1 1 d . . .
O23 O 0.1581(3) 0.03480(18) -0.3606(9) 0.056(3) Uani 1 1 d . . .
O24 O 0.0978(3) 0.10616(16) -0.2200(8) 0.040(2) Uani 1 1 d . . .
O31 O 0.2025(3) 0.06916(17) 0.3858(9) 0.050(3) Uani 1 1 d . . .
O32 O 0.1372(3) 0.00185(15) 0.3520(9) 0.049(3) Uani 1 1 d . . .
O33 O 0.0883(2) 0.06701(16) 0.5526(9) 0.042(2) Uani 1 1 d . . .
O34 O 0.0405(3) 0.04305(18) 0.1672(12) 0.065(3) Uani 1 1 d . . .
O41 O 0.1213(3) 0.12780(18) 0.5066(9) 0.048(2) Uani 1 1 d . . .
O42 O 0.0170(3) 0.08844(15) 0.3892(9) 0.042(2) Uani 1 1 d . . .
O43 O 0.0329(2) 0.16237(14) 0.2414(9) 0.037(2) Uani 1 1 d . . .
O44 O 0.0440(3) 0.09457(16) -0.0186(10) 0.048(2) Uani 1 1 d . . .
H1 H 0.184(3) 0.0991(18) -0.052(9) 0.025 Uiso 1 1 d . . .
H2 H 0.122(3) 0.0947(18) 0.231(10) 0.025 Uiso 1 1 d . . .
C1S C 0.0042(12) 0.0218(6) 0.447(3) 0.172(13) Uiso 1 1 d D . .
H1S H 0.0110 0.0365 0.3994 0.207 Uiso 1 1 calc R . .
C2S C 0.0336(12) 0.0057(9) 0.477(5) 0.31(3) Uiso 1 1 d D . .
H2S H 0.0576 0.0126 0.5002 0.375 Uiso 1 1 calc R . .
C3S C 0.0289(12) -0.0200(8) 0.473(4) 0.198(15) Uiso 1 1 d D . .
H3S H 0.0470 -0.0330 0.4874 0.238 Uiso 1 1 calc R . .

loop_
_atom_site_aniso_label
_atom_site_aniso_U_11
_atom_site_aniso_U_22
_atom_site_aniso_U_33
_atom_site_aniso_U_23
_atom_site_aniso_U_13
_atom_site_aniso_U_12
Pd1 0.0376(12) 0.0180(10) 0.0205(10) -0.0027(7) -0.0063(8) 0.0026(8)
Re1 0.0392(3) 0.0290(3) 0.0319(3) 0.0109(2) -0.0032(2) 0.0058(2)
Re2 0.0467(3) 0.0316(3) 0.0193(2) -0.0020(2) -0.0078(2) 0.0105(2)
Re3 0.0407(3) 0.0201(2) 0.0254(2) -0.0015(2) -0.0028(2) 0.0026(2)
Re4 0.0315(3) 0.0197(2) 0.0239(2) -0.0017(2) -0.0093(2) 0.0022(2)
Sb1 0.0335(5) 0.0248(4) 0.0287(5) 0.0034(3) -0.0089(4) 0.0036(4)
Sb2 0.0541(6) 0.0250(4) 0.0243(4) -0.0051(4) -0.0058(4) 0.0049(4)
C11 0.025(7) 0.046(8) 0.041(8) 0.004(7) 0.004(6) -0.003(6)
C12 0.034(8) 0.057(10) 0.065(11) 0.028(8) -0.003(7) 0.007(7)
C13 0.071(12) 0.042(9) 0.059(10) 0.029(8) -0.024(9) 0.006(8)
C14 0.063(10) 0.039(8) 0.045(9) 0.001(7) 0.007(8) 0.018(7)
C21 0.064(10) 0.029(7) 0.012(6) 0.003(5) -0.016(6) -0.001(7)
C22 0.070(10) 0.034(7) 0.022(7) -0.007(6) -0.010(7) 0.030(7)
C23 0.044(4) 0.044(4) 0.043(4) 0.0002(10) -0.0009(10) 0.0007(10)
C24 0.059(9) 0.038(8) 0.017(7) 0.001(5) 0.001(6) -0.001(7)
C31 0.049(9) 0.031(7) 0.024(7) 0.000(6) -0.012(6) 0.000(6)
C32 0.041(8) 0.029(7) 0.036(7) -0.007(6) -0.002(6) 0.008(6)
C33 0.036(7) 0.015(6) 0.045(8) 0.008(6) -0.002(6) 0.002(5)
C34 0.072(11) 0.018(7) 0.050(10) 0.006(6) -0.003(8) 0.015(7)
C41 0.028(7) 0.026(7) 0.044(9) 0.012(6) 0.003(6) 0.006(6)
C42 0.038(8) 0.024(7) 0.029(7) -0.003(5) -0.008(6) 0.003(6)
C43 0.051(8) 0.041(8) 0.012(6) -0.011(6) -0.003(6) -0.023(7)
C44 0.030(7) 0.014(6) 0.054(9) 0.002(6) 0.000(7) 0.000(5)
C45 0.038(7) 0.029(7) 0.038(7) 0.002(6) -0.014(6) -0.009(6)
C46 0.038(7) 0.029(7) 0.040(8) 0.000(6) -0.015(6) -0.003(6)
C47 0.063(10) 0.015(6) 0.057(9) -0.009(6) -0.026(8) -0.001(6)
C48 0.089(12) 0.039(8) 0.068(11) -0.021(8) -0.040(10) 0.019(8)
C49 0.057(10) 0.036(8) 0.072(11) -0.011(8) -0.035(8) 0.001(7)
C50 0.040(9) 0.032(7) 0.072(11) -0.011(7) -0.021(8) -0.001(6)
C51 0.032(3) 0.031(3) 0.031(3) 0.0004(10) -0.0004(10) 0.0003(10)
C52 0.083(12) 0.049(9) 0.048(9) 0.026(8) -0.029(8) -0.006(9)
C53 0.076(12) 0.057(10) 0.073(12) 0.026(9) -0.037(10) -0.014(9)
C54 0.050(10) 0.054(10) 0.074(11) 0.014(9) -0.023(9) 0.016(8)
C55 0.061(11) 0.040(9) 0.061(11) 0.010(8) 0.006(8) -0.002(8)
C56 0.050(8) 0.027(7) 0.036(7) 0.004(6) 0.001(7) 0.008(6)
C57 0.066(5) 0.030(4) 0.100(7) -0.020(5) -0.020(5) 0.004(3)
C58 0.066(5) 0.030(4) 0.100(7) -0.020(5) -0.020(5) 0.004(3)
C59A 0.066(5) 0.030(4) 0.100(7) -0.020(5) -0.020(5) 0.004(3)
C60A 0.066(5) 0.030(4) 0.100(7) -0.020(5) -0.020(5) 0.004(3)
C61A 0.066(5) 0.030(4) 0.100(7) -0.020(5) -0.020(5) 0.004(3)
C59B 0.066(5) 0.030(4) 0.100(7) -0.020(5) -0.020(5) 0.004(3)
C60B 0.066(5) 0.030(4) 0.100(7) -0.020(5) -0.020(5) 0.004(3)
C61B 0.066(5) 0.030(4) 0.100(7) -0.020(5) -0.020(5) 0.004(3)
C62 0.066(5) 0.030(4) 0.100(7) -0.020(5) -0.020(5) 0.004(3)
C63 0.066(9) 0.017(6) 0.040(8) 0.004(6) -0.005(7) 0.002(6)
C64 0.081(11) 0.033(8) 0.031(8) 0.001(6) 0.006(7) 0.012(7)
C65 0.091(12) 0.023(7) 0.030(8) -0.001(6) 0.010(8) 0.011(7)
C66 0.075(11) 0.033(8) 0.045(9) -0.004(7) 0.014(8) 0.018(7)
C67 0.052(9) 0.041(8) 0.052(9) -0.006(7) -0.007(7) 0.007(7)
C68 0.076(11) 0.036(8) 0.036(8) -0.006(7) 0.001(8) 0.004(8)
O11 0.062(7) 0.056(6) 0.052(6) 0.030(6) -0.024(6) -0.008(5)
O12 0.050(6) 0.035(6) 0.093(9) 0.019(6) -0.010(6) 0.006(5)
O13 0.051(7) 0.065(7) 0.054(7) 0.012(6) 0.010(5) 0.011(6)
O14 0.104(9) 0.056(6) 0.032(6) 0.010(5) -0.016(6) 0.026(6)
O21 0.059(7) 0.043(5) 0.043(6) -0.013(5) -0.023(5) 0.025(5)
O22 0.085(8) 0.052(6) 0.035(6) 0.005(5) 0.013(6) 0.027(6)
O23 0.067(7) 0.057(6) 0.043(6) -0.020(5) -0.027(5) 0.026(5)
O24 0.049(6) 0.044(5) 0.028(5) 0.006(4) -0.009(4) 0.014(5)
O31 0.056(7) 0.051(6) 0.042(6) 0.010(5) -0.013(5) -0.012(5)
O32 0.088(8) 0.020(5) 0.037(6) 0.002(4) -0.006(5) 0.003(5)
O33 0.049(6) 0.034(5) 0.044(6) 0.007(4) 0.013(5) 0.013(4)
O34 0.047(7) 0.044(6) 0.103(9) -0.013(6) -0.029(6) -0.007(5)
O41 0.055(6) 0.065(7) 0.025(5) 0.001(5) -0.004(5) -0.008(5)
O42 0.048(6) 0.021(5) 0.057(6) -0.001(4) -0.005(5) 0.000(4)
O43 0.042(5) 0.015(4) 0.055(6) -0.003(4) -0.020(5) 0.009(4)
O44 0.057(6) 0.034(5) 0.053(6) -0.010(5) -0.034(5) 0.007(4)

loop_
_atom_type_symbol
_atom_type_description
_atom_type_scat_dispersion_real
_atom_type_scat_dispersion_imag
_atom_type_scat_source
C C 0.0033 0.0016 'International Tables Vol C Tables 4.2.6.8 and 6.1.1.4'
H H 0.0000 0.0000 'International Tables Vol C Tables 4.2.6.8 and 6.1.1.4'
O O 0.0106 0.0060 'International Tables Vol C Tables 4.2.6.8 and 6.1.1.4'
Pd Pd -0.9988 1.0072 'International Tables Vol C Tables 4.2.6.8 and 6.1.1.4'
Sb Sb -0.5866 1.5461 'International Tables Vol C Tables 4.2.6.8 and 6.1.1.4'
Re Re -1.0185 7.2310 'International Tables Vol C Tables 4.2.6.8 and 6.1.1.4'

loop_
_geom_angle_atom_site_label_1
_geom_angle_atom_site_label_2
_geom_angle_atom_site_label_3
_geom_angle
_geom_angle_site_symmetry_1
_geom_angle_site_symmetry_3
Sb1 Pd1 Sb2 171.36(8) . .
Sb1 Pd1 Re1 59.70(4) . .
Sb2 Pd1 Re1 123.79(7) . .
Sb1 Pd1 Re2 117.90(6) . .
Sb2 Pd1 Re2 59.94(4) . .
Re1 Pd1 Re2 71.21(4) . .
Sb1 Pd1 Re3 122.21(7) . .
Sb2 Pd1 Re3 59.43(4) . .
Re1 Pd1 Re3 150.57(7) . .
Re2 Pd1 Re3 119.35(6) . .
Sb1 Pd1 Re4 59.73(4) . .
Sb2 Pd1 Re4 116.80(7) . .
Re1 Pd1 Re4 119.26(6) . .
Re2 Pd1 Re4 146.63(7) . .
Re3 Pd1 Re4 68.56(4) . .
Sb1 Pd1 H1 95(3) . .
Sb2 Pd1 H1 86(3) . .
Re1 Pd1 H1 40(3) . .
Re2 Pd1 H1 32(3) . .
Re3 Pd1 H1 140(3) . .
Re4 Pd1 H1 151(3) . .
Sb1 Pd1 H2 80(3) . .
Sb2 Pd1 H2 100(3) . .
Re1 Pd1 H2 130(3) . .
Re2 Pd1 H2 159(3) . .
Re3 Pd1 H2 42(3) . .
Re4 Pd1 H2 32(3) . .
H1 Pd1 H2 168(4) . .
C12 Re1 C13 92.4(6) . .
C12 Re1 C11 91.2(6) . .
C13 Re1 C11 91.3(5) . .
C12 Re1 C14 88.9(6) . .
C13 Re1 C14 93.1(6) . .
C11 Re1 C14 175.5(6) . .
C12 Re1 Sb1 88.0(4) . .
C13 Re1 Sb1 178.2(4) . .
C11 Re1 Sb1 90.5(4) . .
C14 Re1 Sb1 85.1(4) . .
C12 Re1 Pd1 139.0(5) . .
C13 Re1 Pd1 125.5(4) . .
C11 Re1 Pd1 74.7(4) . .
C14 Re1 Pd1 102.4(4) . .
Sb1 Re1 Pd1 54.71(4) . .
C12 Re1 Re2 164.1(5) . .
C13 Re1 Re2 79.0(5) . .
C11 Re1 Re2 102.3(4) . .
C14 Re1 Re2 78.4(4) . .
Sb1 Re1 Re2 100.23(2) . .
Pd1 Re1 Re2 54.54(4) . .
C12 Re1 H1 178(3) . .
C13 Re1 H1 90(3) . .
C11 Re1 H1 90(3) . .
C14 Re1 H1 90(3) . .
Sb1 Re1 H1 90(3) . .
Pd1 Re1 H1 39(3) . .
Re2 Re1 H1 16(3) . .
C23 Re2 C22 91.9(6) . .
C23 Re2 C21 88.2(5) . .
C22 Re2 C21 90.2(5) . .
C23 Re2 C24 94.1(5) . .
C22 Re2 C24 88.9(5) . .
C21 Re2 C24 177.6(5) . .
C23 Re2 Sb2 85.8(4) . .
C22 Re2 Sb2 176.4(4) . .
C21 Re2 Sb2 86.9(3) . .
C24 Re2 Sb2 94.0(3) . .
C23 Re2 Pd1 135.2(4) . .
C22 Re2 Pd1 128.7(4) . .
C21 Re2 Pd1 107.2(3) . .
C24 Re2 Pd1 71.6(3) . .
Sb2 Re2 Pd1 54.52(4) . .
C23 Re2 Re1 170.2(4) . .
C22 Re2 Re1 78.4(4) . .
C21 Re2 Re1 90.7(3) . .
C24 Re2 Re1 86.9(4) . .
Sb2 Re2 Re1 103.86(2) . .
Pd1 Re2 Re1 54.25(4) . .
C23 Re2 H1 171(3) . .
C22 Re2 H1 97(3) . .
C21 Re2 H1 91(3) . .
C24 Re2 H1 87(3) . .
Sb2 Re2 H1 85(3) . .
Pd1 Re2 H1 37(3) . .
Re1 Re2 H1 19(3) . .
C32 Re3 C33 90.5(5) . .
C32 Re3 C31 87.5(5) . .
C33 Re3 C31 90.6(5) . .
C32 Re3 C34 92.3(5) . .
C33 Re3 C34 91.5(6) . .
C31 Re3 C34 177.9(6) . .
C32 Re3 Sb2 88.7(4) . .
C33 Re3 Sb2 177.1(4) . .
C31 Re3 Sb2 92.1(4) . .
C34 Re3 Sb2 85.8(4) . .
C32 Re3 Pd1 138.4(4) . .
C33 Re3 Pd1 127.5(3) . .
C31 Re3 Pd1 77.1(4) . .
C34 Re3 Pd1 101.7(4) . .
Sb2 Re3 Pd1 54.11(4) . .
C32 Re3 Re4 165.1(4) . .
C33 Re3 Re4 78.6(3) . .
C31 Re3 Re4 102.5(3) . .
C34 Re3 Re4 78.1(3) . .
Sb2 Re3 Re4 101.65(2) . .
Pd1 Re3 Re4 55.73(4) . .
C32 Re3 H2 168(3) . .
C33 Re3 H2 93(3) . .
C31 Re3 H2 81(3) . .
C34 Re3 H2 99(3) . .
Sb2 Re3 H2 88(3) . .
Pd1 Re3 H2 35(3) . .
Re4 Re3 H2 26(3) . .
C43 Re4 C42 88.1(5) . .
C43 Re4 C44 91.7(5) . .
C42 Re4 C44 88.5(5) . .
C43 Re4 C41 92.3(5) . .
C42 Re4 C41 89.9(5) . .
C44 Re4 C41 175.6(5) . .
C43 Re4 Sb1 86.1(4) . .
C42 Re4 Sb1 172.7(3) . .
C44 Re4 Sb1 96.1(4) . .
C41 Re4 Sb1 85.9(3) . .
C43 Re4 Pd1 135.7(4) . .
C42 Re4 Pd1 133.1(3) . .
C44 Re4 Pd1 76.5(4) . .
C41 Re4 Pd1 101.7(3) . .
Sb1 Re4 Pd1 53.91(4) . .
C43 Re4 Re3 168.3(4) . .
C42 Re4 Re3 80.4(3) . .
C44 Re4 Re3 89.5(3) . .
C41 Re4 Re3 86.1(3) . .
Sb1 Re4 Re3 105.31(2) . .
Pd1 Re4 Re3 55.72(3) . .
C43 Re4 H2 160(3) . .
C42 Re4 H2 110(3) . .
C44 Re4 H2 97(3) . .
C41 Re4 H2 80(3) . .
Sb1 Re4 H2 75(3) . .
Pd1 Re4 H2 32(3) . .
Re3 Re4 H2 30(3) . .
C45 Sb1 C51 96.1(5) . .
C45 Sb1 Pd1 133.7(3) . .
C51 Sb1 Pd1 130.0(3) . .
C45 Sb1 Re1 110.4(3) . .
C51 Sb1 Re1 105.8(3) . .
Pd1 Sb1 Re1 65.59(5) . .
C45 Sb1 Re4 99.2(3) . .
C51 Sb1 Re4 108.0(3) . .
Pd1 Sb1 Re4 66.36(4) . .
Re1 Sb1 Re4 131.74(3) . .
C63 Sb2 C57 96.9(5) . .
C63 Sb2 Pd1 135.4(4) . .
C57 Sb2 Pd1 127.7(4) . .
C63 Sb2 Re3 108.2(4) . .
C57 Sb2 Re3 102.2(5) . .
Pd1 Sb2 Re3 66.46(4) . .
C63 Sb2 Re2 104.6(4) . .
C57 Sb2 Re2 107.6(5) . .
Pd1 Sb2 Re2 65.54(4) . .
Re3 Sb2 Re2 131.99(3) . .
O11 C11 Re1 177.5(12) . .
O12 C12 Re1 179.5(14) . .
O13 C13 Re1 176.6(15) . .
O14 C14 Re1 175.9(14) . .
O21 C21 Re2 177.0(10) . .
O22 C22 Re2 176.5(13) . .
O23 C23 Re2 177.3(12) . .
O24 C24 Re2 177.1(10) . .
O31 C31 Re3 175.0(11) . .
O32 C32 Re3 178.2(12) . .
O33 C33 Re3 179.0(11) . .
O34 C34 Re3 179.4(12) . .
O41 C41 Re4 177.2(11) . .
O42 C42 Re4 177.2(10) . .
O43 C43 Re4 178.7(11) . .
O44 C44 Re4 176.3(11) . .
C50 C45 C46 118.2(12) . .
C50 C45 Sb1 123.6(10) . .
C46 C45 Sb1 117.7(8) . .
C47 C46 C45 120.2(12) . .
C47 C46 H46 119.9 . .
C45 C46 H46 119.9 . .
C46 C47 C48 120.5(14) . .
C46 C47 H47 119.8 . .
C48 C47 H47 119.8 . .
C49 C48 C47 119.7(15) . .
C49 C48 H48 120.1 . .
C47 C48 H48 120.1 . .
C48 C49 C50 121.6(14) . .
C48 C49 H49 119.2 . .
C50 C49 H49 119.2 . .
C49 C50 C45 119.7(13) . .
C49 C50 H50 120.1 . .
C45 C50 H50 120.1 . .
C56 C51 C52 120.2(12) . .
C56 C51 Sb1 120.0(9) . .
C52 C51 Sb1 119.7(9) . .
C53 C52 C51 118.0(14) . .
C53 C52 H52 121.0 . .
C51 C52 H52 121.0 . .
C52 C53 C54 120.3(15) . .
C52 C53 H53 119.8 . .
C54 C53 H53 119.8 . .
C55 C54 C53 121.9(14) . .
C55 C54 H54 119.0 . .
C53 C54 H54 119.0 . .
C54 C55 C56 118.3(14) . .
C54 C55 H55 120.8 . .
C56 C55 H55 120.8 . .
C51 C56 C55 121.1(13) . .
C51 C56 H56 119.4 . .
C55 C56 H56 119.4 . .
C58 C57 C62 120.7(15) . .
C58 C57 Sb2 121.8(12) . .
C62 C57 Sb2 117.4(12) . .
C57 C58 C59B 129.1(17) . .
C57 C58 C59A 104.8(19) . .
C59B C58 C59A 50.7(17) . .
C57 C58 H58 127.6 . .
C59B C58 H58 90.1 . .
C59A C58 H58 127.6 . .
C60A C59A C58 126(3) . .
C60A C59A H59A 116.9 . .
C58 C59A H59A 116.9 . .
C59A C60A C61A 120(3) . .
C59A C60A H60A 119.8 . .
C61A C60A H60A 119.8 . .
C62 C61A C60A 108(3) . .
C62 C61A H61A 125.8 . .
C60A C61A H61A 125.8 . .
C60B C59B C58 106(3) . .
C60B C59B H59B 127.0 . .
C58 C59B H59B 127.0 . .
C61B C60B C59B 122(3) . .
C61B C60B H60B 118.8 . .
C59B C60B H60B 118.8 . .
C60B C61B C62 126(3) . .
C60B C61B H61B 117.1 . .
C62 C61B H61B 117.1 . .
C61A C62 C57 134(2) . .
C61A C62 C61B 31(2) . .
C57 C62 C61B 110(2) . .
C61A C62 H62 113.2 . .
C57 C62 H62 113.2 . .
C61B C62 H62 130.2 . .
C68 C63 C64 118.3(12) . .
C68 C63 Sb2 122.1(9) . .
C64 C63 Sb2 119.6(10) . .
C65 C64 C63 119.7(14) . .
C65 C64 H64 120.1 . .
C63 C64 H64 120.1 . .
C64 C65 C66 122.5(13) . .
C64 C65 H65 118.7 . .
C66 C65 H65 118.7 . .
C67 C66 C65 117.4(13) . .
C67 C66 H66 121.3 . .
C65 C66 H66 121.3 . .
C66 C67 C68 122.0(14) . .
C66 C67 H67 119.0 . .
C68 C67 H67 119.0 . .
C63 C68 C67 120.0(13) . .
C63 C68 H68 120.0 . .
C67 C68 H68 120.0 . .
C3S C1S C2S 130(4) 2 .
C3S C1S C2S 42(2) 2 2
C2S C1S C2S 91(3) . 2
C3S C1S H1S 115.2 2 .
C2S C1S H1S 115.2 . .
C2S C1S H1S 147.5 2 .
C3S C2S C1S 121(4) . .
C3S C2S C1S 36(2) . 2
C1S C2S C1S 85(3) . 2
C3S C2S H2S 119.6 . .
C1S C2S H2S 119.6 . .
C1S C2S H2S 155.5 2 .
C1S C3S C2S 102(4) 2 .
C1S C3S H3S 129.1 2 .
C2S C3S H3S 129.1 . .

loop_
_geom_bond_atom_site_label_1
_geom_bond_atom_site_label_2
_geom_bond_distance
_geom_bond_site_symmetry_2
Pd1 Sb1 2.6306(18) .
Pd1 Sb2 2.6351(18) .
Pd1 Re1 2.9348(18) .
Pd1 Re2 2.9455(19) .
Pd1 Re3 2.9820(18) .
Pd1 Re4 2.9823(19) .
Pd1 H1 1.90(10) .
Pd1 H2 1.76(10) .
Re1 C12 1.884(16) .
Re1 C13 1.94(2) .
Re1 C11 1.995(14) .
Re1 C14 1.999(16) .
Re1 Sb1 2.7825(10) .
Re1 Re2 3.4235(7) .
Re1 H1 1.92(10) .
Re2 C23 1.885(14) .
Re2 C22 1.931(15) .
Re2 C21 1.964(14) .
Re2 C24 1.990(15) .
Re2 Sb2 2.8007(10) .
Re2 H1 1.67(10) .
Re3 C32 1.916(13) .
Re3 C33 1.921(14) .
Re3 C31 1.962(14) .
Re3 C34 1.990(16) .
Re3 Sb2 2.8004(10) .
Re3 Re4 3.3592(6) .
Re3 H2 2.05(9) .
Re4 C43 1.913(14) .
Re4 C42 1.916(14) .
Re4 C44 1.972(14) .
Re4 C41 2.014(14) .
Re4 Sb1 2.8115(10) .
Re4 H2 1.75(10) .
Sb1 C45 2.125(12) .
Sb1 C51 2.151(12) .
Sb2 C63 2.145(13) .
Sb2 C57 2.162(15) .
C11 O11 1.121(15) .
C12 O12 1.200(16) .
C13 O13 1.174(18) .
C14 O14 1.147(16) .
C21 O21 1.165(14) .
C22 O22 1.175(16) .
C23 O23 1.180(15) .
C24 O24 1.166(14) .
C31 O31 1.176(14) .
C32 O32 1.140(14) .
C33 O33 1.167(15) .
C34 O34 1.163(16) .
C41 O41 1.149(15) .
C42 O42 1.155(14) .
C43 O43 1.154(14) .
C44 O44 1.151(15) .
C45 C50 1.404(17) .
C45 C46 1.409(17) .
C46 C47 1.365(17) .
C46 H46 0.9500 .
C47 C48 1.388(18) .
C47 H47 0.9500 .
C48 C49 1.354(19) .
C48 H48 0.9500 .
C49 C50 1.372(19) .
C49 H49 0.9500 .
C50 H50 0.9500 .
C51 C56 1.365(16) .
C51 C52 1.411(18) .
C52 C53 1.381(18) .
C52 H52 0.9500 .
C53 C54 1.40(2) .
C53 H53 0.9500 .
C54 C55 1.34(2) .
C54 H54 0.9500 .
C55 C56 1.408(18) .
C55 H55 0.9500 .
C56 H56 0.9500 .
C57 C58 1.32(2) .
C57 C62 1.38(2) .
C58 C59B 1.52(3) .
C58 C59A 1.53(3) .
C58 H58 0.9500 .
C59A C60A 1.34(4) .
C59A H59A 0.9500 .
C60A C61A 1.38(5) .
C60A H60A 0.9500 .
C61A C62 1.33(4) .
C61A H61A 0.9500 .
C59B C60B 1.44(4) .
C59B H59B 0.9500 .
C60B C61B 1.38(5) .
C60B H60B 0.9500 .
C61B C62 1.53(4) .
C61B H61B 0.9500 .
C62 H62 0.9500 .
C63 C68 1.386(18) .
C63 C64 1.416(17) .
C64 C65 1.360(18) .
C64 H64 0.9500 .
C65 C66 1.40(2) .
C65 H65 0.9500 .
C66 C67 1.356(18) .
C66 H66 0.9500 .
C67 C68 1.404(18) .
C67 H67 0.9500 .
C68 H68 0.9500 .
C1S C3S 1.20(4) 2
C1S C2S 1.373(19) .
C1S C2S 1.99(5) 2
C1S H1S 0.9500 .
C2S C3S 1.367(19) .
C2S C1S 1.99(5) 2
C2S H2S 0.9500 .
C3S C1S 1.20(4) 2
C3S H3S 0.9500 .
